data_8000408
loop_
_publ_author_name
'Takahashi, Yukihiro'
'Takehisa, Mika'
'Tanaka, Eri'
'Harada, Jun'
'Kumai, Reiji'
'Inabe, Tamotsu'

_publ_section_title
;
 Incorporating Spacer Molecules into the Tetrathiafulvalene-p-Chloranil
 Charge-Transfer Framework: Modulating the Neutral-Ionic Phase Transition.
;
_journal_name_full 'The journal of physical chemistry letters'
_journal_page_first 1336
_journal_paper_doi 10.1021/acs.jpclett.9b03847
_journal_year 2020
_chemical_formula_moiety '2(C3 H2 S2), 2(C3 Cl2 O), 2(C14 H8 N2)'
_chemical_formula_sum 'C40 H20 Cl4 N4 O2 S4'
_chemical_formula_weight 858.64
_space_group_crystal_system triclinic
_space_group_IT_number 2
_space_group_name_Hall '-P 1'
_space_group_name_H-M_alt 'P -1'
_atom_sites_solution_hydrogens geom
_atom_sites_solution_primary dual
_audit_creation_date 2017-03-02
_audit_creation_method
;
Olex2 1.2
(compiled 2017.02.23 svn.r3390 for OlexSys, GUI svn.r5320)
;
_cell_angle_alpha 85.7079(8)
_cell_angle_beta 89.8361(9)
_cell_angle_gamma 88.1942(8)
_cell_formula_units_Z 2
_cell_length_a 7.5747(4)
_cell_length_b 7.6588(4)
_cell_length_c 30.5803(16)
_cell_measurement_reflns_used 9830
_cell_measurement_temperature 210
_cell_measurement_theta_max 30.033
_cell_measurement_theta_min 2.671
_cell_volume 1768.20(16)
_computing_cell_refinement 'SAINT v8.34A (Bruker, 2013)'
_computing_data_collection 'Bruker APEX2 2014.1-1 (Bruker, 2014)'
_computing_data_reduction 'SAINT v8.34A (Bruker, 2013)'
_computing_molecular_graphics 'Olex2 (Dolomanov et al., 2009)'
_computing_publication_material 'Olex2 (Dolomanov et al., 2009)'
_computing_structure_refinement 'ShelXL (Sheldrick, 2015)'
_computing_structure_solution 'ShelXT (Sheldrick, 2015)'
_diffrn_ambient_temperature 210
_diffrn_detector_area_resol_mean 8.3333
_diffrn_measured_fraction_theta_full 0.999
_diffrn_measured_fraction_theta_max 0.995
_diffrn_measurement_device_type 'Bruker APEX-II CCD'
_diffrn_measurement_method '\f and \w scans'
_diffrn_radiation_type MoK\a
_diffrn_radiation_wavelength 0.71073
_diffrn_reflns_av_R_equivalents 0.0197
_diffrn_reflns_av_unetI/netI 0.0163
_diffrn_reflns_Laue_measured_fraction_full 0.999
_diffrn_reflns_Laue_measured_fraction_max 0.995
_diffrn_reflns_limit_h_max 10
_diffrn_reflns_limit_h_min -10
_diffrn_reflns_limit_k_max 10
_diffrn_reflns_limit_k_min -10
_diffrn_reflns_limit_l_max 43
_diffrn_reflns_limit_l_min -42
_diffrn_reflns_number 40032
_diffrn_reflns_point_group_measured_fraction_full 0.999
_diffrn_reflns_point_group_measured_fraction_max 0.995
_diffrn_reflns_theta_full 25.242
_diffrn_reflns_theta_max 30.047
_diffrn_reflns_theta_min 2.003
_diffrn_source 'rotating-anode X-ray tube'
_diffrn_standards_number 0
_exptl_absorpt_coefficient_mu 0.617
_exptl_absorpt_correction_T_max 0.9281
_exptl_absorpt_correction_T_min 0.8752
_exptl_absorpt_correction_type multi-scan
_exptl_absorpt_process_details
'SADABS-2014/4 (Bruker,2014/4) was used for absorption correction. wR2(int) was 0.0839 before and 0.0332 after correction. The Ratio of minimum to maximum transmission is 0.9430. The \l/2 correction factor is Not present.'
_exptl_crystal_colour red
_exptl_crystal_colour_primary red
_exptl_crystal_density_diffrn 1.613
_exptl_crystal_description plate
_exptl_crystal_F_000 872
_exptl_crystal_size_max 0.21
_exptl_crystal_size_mid 0.14
_exptl_crystal_size_min 0.08
_refine_diff_density_max 0.387
_refine_diff_density_min -0.556
_refine_diff_density_rms 0.051
_refine_ls_extinction_method none
_refine_ls_goodness_of_fit_ref 1.072
_refine_ls_hydrogen_treatment constr
_refine_ls_matrix_type full
_refine_ls_number_parameters 487
_refine_ls_number_reflns 10315
_refine_ls_number_restraints 0
_refine_ls_restrained_S_all 1.072
_refine_ls_R_factor_all 0.0404
_refine_ls_R_factor_gt 0.0355
_refine_ls_shift/su_max 0.001
_refine_ls_shift/su_mean 0.000
_refine_ls_structure_factor_coef Fsqd
_refine_ls_weighting_details 'w=1/[\s^2^(Fo^2^)+(0.0346P)^2^+0.9296P] where P=(Fo^2^+2Fc^2^)/3'
_refine_ls_weighting_scheme calc
_refine_ls_wR_factor_gt 0.0851
_refine_ls_wR_factor_ref 0.0881
_reflns_Friedel_coverage 0.000
_reflns_number_gt 9267
_reflns_number_total 10315
_reflns_threshold_expression 'I > 2\s(I)'
_cod_data_source_file jz9b03847_si_003.cif
_cod_data_source_block (TTF)(DAzP)2(CA)_210K
_cod_database_code 8000408
_shelxl_version_number 2014/6
_shelx_space_group_comment
;
The symmetry employed for this shelxl refinement is uniquely defined
by the following loop, which should always be used as a source of
symmetry information in preference to the above space-group names.
They are only intended as comments.
;
_shelx_estimated_absorpt_t_max 0.952
_shelx_estimated_absorpt_t_min 0.881
_olex2_refinement_description
;
1. Fixed Uiso
 At 1.2 times of:
  All C(H) groups
2.a Aromatic/amide H refined with riding coordinates:
 C2(H2), C3(H3), C8(H8), C9(H9), C13(H13), C14(H14), C15(H15), C16(H16),
 C17(H17), C18(H18), C19(H19), C20(H20), C27(H27), C28(H28), C29(H29), C30(H30),
  C31(H31), C32(H32), C33(H33), C34(H34)
;
_olex2_submission_special_instructions 'No special instructions were received'

loop_
_space_group_symop_operation_xyz
'x, y, z'
'-x, -y, -z'

loop_
_atom_site_label
_atom_site_type_symbol
_atom_site_fract_x
_atom_site_fract_y
_atom_site_fract_z
_atom_site_U_iso_or_equiv
_atom_site_adp_type
_atom_site_occupancy
_atom_site_site_symmetry_order
_atom_site_calc_flag
_atom_site_refinement_flags_posn
S1 S 0.53254(5) 0.54749(5) 0.06932(2) 0.03189(8) Uani 1 1 d .
S2 S 0.61615(5) 0.75741(5) -0.01229(2) 0.03133(8) Uani 1 1 d .
C1 C 0.5313(2) 0.56351(18) 0.01197(4) 0.0278(3) Uani 1 1 d .
C2 C 0.6593(2) 0.8468(2) 0.03713(5) 0.0329(3) Uani 1 1 d .
H2 H 0.7074 0.9582 0.0378 0.039 Uiso 1 1 calc R
C3 C 0.6215(2) 0.7517(2) 0.07364(5) 0.0336(3) Uani 1 1 d .
H3 H 0.6423 0.7935 0.1012 0.040 Uiso 1 1 calc R
Cl1 Cl 0.13976(6) 0.83088(5) 0.04094(2) 0.03987(9) Uani 1 1 d .
Cl2 Cl 0.02802(6) 0.50005(6) 0.10205(2) 0.04182(10) Uani 1 1 d .
O1 O 0.10908(17) 0.77268(15) -0.05147(4) 0.0401(3) Uani 1 1 d .
C4 C 0.05651(19) 0.65020(18) -0.02803(5) 0.0288(3) Uani 1 1 d .
C5 C 0.06519(19) 0.64635(17) 0.02040(5) 0.0278(3) Uani 1 1 d .
C6 C 0.01656(19) 0.50675(19) 0.04637(5) 0.0283(3) Uani 1 1 d .
S3 S 0.37505(7) 0.25356(5) 0.51027(2) 0.04361(11) Uani 1 1 d .
S4 S 0.48122(5) 0.08832(5) 0.43067(2) 0.03178(8) Uani 1 1 d .
C7 C 0.4692(3) 0.07198(19) 0.48741(5) 0.0396(4) Uani 1 1 d .
C8 C 0.3344(2) 0.37091(19) 0.46077(5) 0.0341(3) Uani 1 1 d .
H8 H 0.2808 0.4836 0.4594 0.041 Uiso 1 1 calc R
C9 C 0.3822(2) 0.2947(2) 0.42471(5) 0.0335(3) Uani 1 1 d .
H9 H 0.3625 0.3516 0.3968 0.040 Uiso 1 1 calc R
Cl3 Cl 0.85720(6) 0.35286(5) 0.45321(2) 0.03752(9) Uani 1 1 d .
Cl4 Cl 0.99675(6) 0.04266(6) 0.39771(2) 0.03843(9) Uani 1 1 d .
O2 O 0.86899(17) 0.25577(15) 0.54709(4) 0.0404(3) Uani 1 1 d .
C10 C 0.9315(2) 0.14047(18) 0.52542(5) 0.0294(3) Uani 1 1 d .
C11 C 0.93467(19) 0.15698(18) 0.47734(5) 0.0277(3) Uani 1 1 d .
C12 C 0.9950(2) 0.02515(19) 0.45367(5) 0.0287(3) Uani 1 1 d .
N1 N 0.6529(2) 0.69747(19) 0.17785(4) 0.0376(3) Uani 1 1 d .
N2 N 0.85003(18) 0.80552(19) 0.23013(5) 0.0372(3) Uani 1 1 d .
C13 C 0.8028(2) 0.7630(2) 0.19049(6) 0.0409(4) Uani 1 1 d .
H13 H 0.8877 0.7822 0.1683 0.049 Uiso 1 1 calc R
C14 C 0.7655(2) 0.8185(2) 0.30590(5) 0.0323(3) Uani 1 1 d .
H14 H 0.8746 0.8653 0.3125 0.039 Uiso 1 1 calc R
C15 C 0.6442(2) 0.7911(2) 0.33785(5) 0.0322(3) Uani 1 1 d .
H15 H 0.6708 0.8194 0.3664 0.039 Uiso 1 1 calc R
C16 C 0.3462(2) 0.6951(2) 0.36149(5) 0.0356(3) Uani 1 1 d .
H16 H 0.3672 0.7265 0.3901 0.043 Uiso 1 1 calc R
C17 C 0.1860(2) 0.6242(2) 0.35134(6) 0.0400(4) Uani 1 1 d .
H17 H 0.0999 0.6072 0.3733 0.048 Uiso 1 1 calc R
C18 C 0.1514(2) 0.5783(2) 0.30940(6) 0.0378(3) Uani 1 1 d .
H18 H 0.0433 0.5282 0.3034 0.045 Uiso 1 1 calc R
C19 C 0.2441(2) 0.5675(2) 0.23161(6) 0.0358(3) Uani 1 1 d .
H19 H 0.1356 0.5205 0.2245 0.043 Uiso 1 1 calc R
C20 C 0.3649(2) 0.5967(2) 0.19950(5) 0.0359(3) Uani 1 1 d .
H20 H 0.3397 0.5703 0.1707 0.043 Uiso 1 1 calc R
C21 C 0.72980(19) 0.77695(18) 0.26194(5) 0.0281(3) Uani 1 1 d .
C22 C 0.47521(19) 0.71966(18) 0.32943(5) 0.0282(3) Uani 1 1 d .
C23 C 0.27514(19) 0.60569(18) 0.27605(5) 0.0302(3) Uani 1 1 d .
C24 C 0.5314(2) 0.66772(18) 0.20947(5) 0.0286(3) Uani 1 1 d .
C25 C 0.56505(18) 0.70635(17) 0.25291(5) 0.0248(2) Uani 1 1 d .
C26 C 0.43860(18) 0.67644(17) 0.28632(5) 0.0258(3) Uani 1 1 d .
N3 N 0.5322(2) 0.2341(2) 0.32881(5) 0.0446(4) Uani 1 1 d .
N4 N 0.7935(2) 0.3114(2) 0.28814(6) 0.0480(4) Uani 1 1 d .
C27 C 0.6946(3) 0.2941(2) 0.32399(7) 0.0519(5) Uani 1 1 d .
H27 H 0.7467 0.3292 0.3496 0.062 Uiso 1 1 calc R
C28 C 0.8102(2) 0.2774(2) 0.21030(7) 0.0442(4) Uani 1 1 d .
H28 H 0.9259 0.3187 0.2093 0.053 Uiso 1 1 calc R
C29 C 0.7343(2) 0.2325(2) 0.17337(6) 0.0428(4) Uani 1 1 d .
H29 H 0.7982 0.2432 0.1470 0.051 Uiso 1 1 calc R
C30 C 0.4747(3) 0.1246(2) 0.13495(6) 0.0471(4) Uani 1 1 d .
H30 H 0.5344 0.1355 0.1079 0.056 Uiso 1 1 calc R
C31 C 0.3057(3) 0.0655(3) 0.13669(7) 0.0544(5) Uani 1 1 d .
H31 H 0.2505 0.0377 0.1107 0.065 Uiso 1 1 calc R
C32 C 0.2157(3) 0.0463(2) 0.17579(7) 0.0469(4) Uani 1 1 d .
H32 H 0.1003 0.0043 0.1762 0.056 Uiso 1 1 calc R
C33 C 0.2044(2) 0.0733(2) 0.25630(6) 0.0384(4) Uani 1 1 d .
H33 H 0.0898 0.0294 0.2578 0.046 Uiso 1 1 calc R
C34 C 0.2809(2) 0.1207(2) 0.29320(6) 0.0400(4) Uani 1 1 d .
H34 H 0.2186 0.1108 0.3199 0.048 Uiso 1 1 calc R
C35 C 0.7178(2) 0.26346(19) 0.25125(6) 0.0342(3) Uani 1 1 d .
C36 C 0.5591(2) 0.16888(18) 0.17300(5) 0.0321(3) Uani 1 1 d .
C37 C 0.2931(2) 0.08813(19) 0.21490(5) 0.0312(3) Uani 1 1 d .
C38 C 0.4554(2) 0.18568(19) 0.29213(5) 0.0313(3) Uani 1 1 d .
C39 C 0.54617(18) 0.19904(17) 0.25189(5) 0.0252(3) Uani 1 1 d .
C40 C 0.46635(18) 0.15099(16) 0.21314(5) 0.0246(2) Uani 1 1 d .

loop_
_atom_site_aniso_label
_atom_site_aniso_U_11
_atom_site_aniso_U_22
_atom_site_aniso_U_33
_atom_site_aniso_U_23
_atom_site_aniso_U_13
_atom_site_aniso_U_12
S1 0.0397(2) 0.03302(18) 0.02222(16) 0.00265(13) 0.00422(14) -0.00147(14)
S2 0.0426(2) 0.02563(16) 0.02519(17) 0.00263(12) 0.00386(14) -0.00370(14)
C1 0.0352(7) 0.0251(6) 0.0224(6) 0.0019(5) 0.0047(5) -0.0004(5)
C2 0.0349(8) 0.0289(7) 0.0352(8) -0.0054(6) 0.0007(6) -0.0022(6)
C3 0.0376(8) 0.0355(7) 0.0284(7) -0.0079(6) -0.0013(6) 0.0008(6)
Cl1 0.0471(2) 0.02949(17) 0.0447(2) -0.00996(15) 0.00198(17) -0.01104(15)
Cl2 0.0487(2) 0.0496(2) 0.02754(18) -0.00163(15) 0.00335(16) -0.01086(18)
O1 0.0506(7) 0.0307(5) 0.0385(6) 0.0040(4) 0.0090(5) -0.0109(5)
C4 0.0294(7) 0.0238(6) 0.0331(7) -0.0012(5) 0.0072(6) -0.0017(5)
C5 0.0277(7) 0.0225(6) 0.0337(7) -0.0051(5) 0.0053(5) -0.0022(5)
C6 0.0290(7) 0.0287(7) 0.0275(7) -0.0037(5) 0.0060(5) -0.0025(5)
S3 0.0789(3) 0.02287(17) 0.02904(19) -0.00661(14) 0.00655(19) 0.00948(18)
S4 0.0427(2) 0.02731(16) 0.02562(17) -0.00584(13) 0.00118(14) 0.00398(14)
C7 0.0713(12) 0.0218(7) 0.0258(7) -0.0053(5) 0.0050(7) 0.0073(7)
C8 0.0383(8) 0.0247(6) 0.0388(8) -0.0019(6) -0.0005(6) 0.0052(6)
C9 0.0377(8) 0.0296(7) 0.0325(8) 0.0007(6) -0.0025(6) 0.0048(6)
Cl3 0.0462(2) 0.02791(17) 0.0375(2) 0.00028(14) 0.00071(16) 0.00666(14)
Cl4 0.0469(2) 0.0462(2) 0.02237(16) -0.00601(14) 0.00300(15) 0.00296(16)
O2 0.0563(7) 0.0323(6) 0.0335(6) -0.0115(4) 0.0100(5) 0.0079(5)
C10 0.0370(7) 0.0249(6) 0.0268(7) -0.0059(5) 0.0071(6) 0.0003(5)
C11 0.0333(7) 0.0229(6) 0.0271(7) -0.0024(5) 0.0033(5) 0.0001(5)
C12 0.0355(7) 0.0291(6) 0.0218(6) -0.0047(5) 0.0056(5) -0.0013(5)
N1 0.0467(8) 0.0377(7) 0.0281(6) -0.0019(5) 0.0009(6) 0.0007(6)
N2 0.0333(7) 0.0393(7) 0.0390(7) -0.0020(6) 0.0024(6) -0.0031(5)
C13 0.0437(9) 0.0433(9) 0.0352(8) -0.0012(7) 0.0083(7) -0.0020(7)
C14 0.0277(7) 0.0324(7) 0.0374(8) -0.0065(6) -0.0080(6) -0.0015(5)
C15 0.0358(8) 0.0315(7) 0.0300(7) -0.0072(5) -0.0077(6) 0.0018(6)
C16 0.0401(8) 0.0351(8) 0.0313(8) -0.0033(6) 0.0031(6) 0.0040(6)
C17 0.0351(8) 0.0397(8) 0.0443(9) 0.0015(7) 0.0099(7) 0.0023(6)
C18 0.0266(7) 0.0330(8) 0.0537(10) -0.0009(7) 0.0008(7) -0.0015(6)
C19 0.0308(7) 0.0303(7) 0.0469(9) -0.0064(6) -0.0111(6) -0.0013(6)
C20 0.0412(8) 0.0328(7) 0.0345(8) -0.0083(6) -0.0135(6) 0.0007(6)
C21 0.0277(7) 0.0243(6) 0.0321(7) -0.0019(5) -0.0041(5) 0.0007(5)
C22 0.0311(7) 0.0250(6) 0.0284(7) -0.0029(5) -0.0013(5) 0.0036(5)
C23 0.0277(7) 0.0239(6) 0.0391(8) -0.0027(5) -0.0051(6) 0.0015(5)
C24 0.0348(7) 0.0239(6) 0.0269(7) -0.0022(5) -0.0051(5) 0.0033(5)
C25 0.0268(6) 0.0207(6) 0.0268(6) -0.0022(5) -0.0040(5) 0.0024(5)
C26 0.0277(6) 0.0208(6) 0.0288(7) -0.0027(5) -0.0033(5) 0.0034(5)
N3 0.0644(10) 0.0395(8) 0.0296(7) -0.0069(6) -0.0105(7) 0.0148(7)
N4 0.0418(8) 0.0375(8) 0.0660(11) -0.0111(7) -0.0235(8) 0.0004(6)
C27 0.0659(13) 0.0391(9) 0.0515(11) -0.0140(8) -0.0332(10) 0.0126(8)
C28 0.0285(8) 0.0332(8) 0.0702(13) 0.0029(8) 0.0089(8) -0.0069(6)
C29 0.0444(9) 0.0326(8) 0.0501(10) 0.0048(7) 0.0206(8) -0.0013(7)
C30 0.0772(14) 0.0368(8) 0.0268(8) -0.0034(6) 0.0015(8) 0.0071(8)
C31 0.0767(14) 0.0476(10) 0.0405(10) -0.0146(8) -0.0218(10) 0.0013(10)
C32 0.0449(10) 0.0382(9) 0.0586(12) -0.0095(8) -0.0205(8) -0.0047(7)
C33 0.0270(7) 0.0354(8) 0.0519(10) 0.0040(7) 0.0054(7) -0.0028(6)
C34 0.0392(8) 0.0394(8) 0.0399(9) 0.0048(7) 0.0143(7) 0.0044(7)
C35 0.0282(7) 0.0245(6) 0.0498(9) -0.0029(6) -0.0069(6) -0.0004(5)
C36 0.0424(8) 0.0231(6) 0.0299(7) 0.0013(5) 0.0052(6) 0.0032(5)
C37 0.0289(7) 0.0244(6) 0.0401(8) -0.0018(5) -0.0052(6) -0.0009(5)
C38 0.0392(8) 0.0264(6) 0.0275(7) -0.0004(5) -0.0020(6) 0.0080(6)
C39 0.0260(6) 0.0204(6) 0.0288(7) -0.0001(5) -0.0026(5) 0.0019(5)
C40 0.0264(6) 0.0190(5) 0.0281(6) -0.0002(4) -0.0006(5) 0.0009(4)

loop_
_atom_type_symbol
_atom_type_description
_atom_type_scat_dispersion_real
_atom_type_scat_dispersion_imag
_atom_type_scat_source
C C 0.0033 0.0016 'International Tables Vol C Tables 4.2.6.8 and 6.1.1.4'
H H 0.0000 0.0000 'International Tables Vol C Tables 4.2.6.8 and 6.1.1.4'
N N 0.0061 0.0033 'International Tables Vol C Tables 4.2.6.8 and 6.1.1.4'
O O 0.0106 0.0060 'International Tables Vol C Tables 4.2.6.8 and 6.1.1.4'
S S 0.1246 0.1234 'International Tables Vol C Tables 4.2.6.8 and 6.1.1.4'
Cl Cl 0.1484 0.1585 'International Tables Vol C Tables 4.2.6.8 and 6.1.1.4'

loop_
_geom_angle_atom_site_label_1
_geom_angle_atom_site_label_2
_geom_angle_atom_site_label_3
_geom_angle
_geom_angle_site_symmetry_1
_geom_angle_site_symmetry_3
C3 S1 C1 94.74(7) . .
C2 S2 C1 95.02(7) . .
S1 C1 S2 114.61(8) . .
C1 C1 S1 122.92(14) 2_665 .
C1 C1 S2 122.47(14) 2_665 .
S2 C2 H2 121.4 . .
C3 C2 S2 117.29(12) . .
C3 C2 H2 121.4 . .
S1 C3 H3 120.8 . .
C2 C3 S1 118.32(12) . .
C2 C3 H3 120.8 . .
O1 C4 C5 122.07(13) . .
O1 C4 C6 121.83(14) . 2_565
C5 C4 C6 116.09(12) . 2_565
C4 C5 Cl1 115.53(10) . .
C6 C5 Cl1 122.27(12) . .
C6 C5 C4 122.19(12) . .
C4 C6 Cl2 115.70(10) 2_565 .
C5 C6 Cl2 122.60(11) . .
C5 C6 C4 121.67(13) . 2_565
C8 S3 C7 95.17(7) . .
C9 S4 C7 94.68(7) . .
S4 C7 S3 115.05(9) . .
C7 C7 S3 122.10(16) 2_656 .
C7 C7 S4 122.84(16) 2_656 .
S3 C8 H8 121.5 . .
C9 C8 S3 116.96(12) . .
C9 C8 H8 121.5 . .
S4 C9 H9 120.9 . .
C8 C9 S4 118.13(12) . .
C8 C9 H9 120.9 . .
O2 C10 C11 122.43(14) . .
O2 C10 C12 121.65(13) . 2_756
C11 C10 C12 115.91(11) . 2_756
C10 C11 Cl3 115.77(10) . .
C12 C11 Cl3 122.25(11) . .
C12 C11 C10 121.98(13) . .
C10 C12 Cl4 115.71(10) 2_756 .
C11 C12 Cl4 122.21(12) . .
C11 C12 C10 122.06(13) . 2_756
C13 N1 C24 115.82(14) . .
C13 N2 C21 115.61(14) . .
N1 C13 N2 129.16(16) . .
N1 C13 H13 115.4 . .
N2 C13 H13 115.4 . .
C15 C14 H14 119.7 . .
C15 C14 C21 120.70(14) . .
C21 C14 H14 119.7 . .
C14 C15 H15 119.1 . .
C14 C15 C22 121.87(14) . .
C22 C15 H15 119.1 . .
C17 C16 H16 119.9 . .
C22 C16 H16 119.9 . .
C22 C16 C17 120.12(15) . .
C16 C17 H17 119.5 . .
C18 C17 C16 121.00(15) . .
C18 C17 H17 119.5 . .
C17 C18 H18 119.7 . .
C17 C18 C23 120.62(15) . .
C23 C18 H18 119.7 . .
C20 C19 H19 118.8 . .
C20 C19 C23 122.47(14) . .
C23 C19 H19 118.8 . .
C19 C20 H20 120.1 . .
C19 C20 C24 119.86(14) . .
C24 C20 H20 120.1 . .
N2 C21 C14 120.63(13) . .
N2 C21 C25 120.93(14) . .
C25 C21 C14 118.45(13) . .
C16 C22 C15 122.91(14) . .
C16 C22 C26 118.94(14) . .
C26 C22 C15 118.13(13) . .
C18 C23 C19 123.19(14) . .
C18 C23 C26 118.53(14) . .
C26 C23 C19 118.27(14) . .
N1 C24 C20 120.52(14) . .
N1 C24 C25 120.73(14) . .
C25 C24 C20 118.74(14) . .
C24 C25 C21 117.75(13) . .
C24 C25 C26 121.30(13) . .
C26 C25 C21 120.95(13) . .
C23 C26 C22 120.74(14) . .
C25 C26 C22 119.91(13) . .
C25 C26 C23 119.35(13) . .
C27 N3 C38 115.86(16) . .
C27 N4 C35 115.36(16) . .
N3 C27 H27 115.4 . .
N4 C27 N3 129.25(16) . .
N4 C27 H27 115.4 . .
C29 C28 H28 119.5 . .
C29 C28 C35 120.96(15) . .
C35 C28 H28 119.5 . .
C28 C29 H29 119.0 . .
C28 C29 C36 121.92(16) . .
C36 C29 H29 119.0 . .
C31 C30 H30 119.7 . .
C31 C30 C36 120.57(17) . .
C36 C30 H30 119.7 . .
C30 C31 H31 119.5 . .
C30 C31 C32 121.10(17) . .
C32 C31 H31 119.5 . .
C31 C32 H32 119.5 . .
C31 C32 C37 120.94(17) . .
C37 C32 H32 119.5 . .
C34 C33 H33 119.2 . .
C34 C33 C37 121.66(15) . .
C37 C33 H33 119.2 . .
C33 C34 H34 119.7 . .
C33 C34 C38 120.59(15) . .
C38 C34 H34 119.7 . .
N4 C35 C28 120.78(16) . .
N4 C35 C39 120.97(16) . .
C39 C35 C28 118.25(15) . .
C30 C36 C29 123.34(16) . .
C30 C36 C40 118.49(16) . .
C40 C36 C29 118.17(15) . .
C32 C37 C33 123.20(16) . .
C32 C37 C40 118.11(16) . .
C40 C37 C33 118.68(14) . .
N3 C38 C34 120.90(15) . .
N3 C38 C39 120.38(15) . .
C39 C38 C34 118.72(14) . .
C35 C39 C38 118.18(14) . .
C35 C39 C40 120.88(14) . .
C38 C39 C40 120.94(13) . .
C37 C40 C36 120.79(14) . .
C39 C40 C36 119.81(13) . .
C39 C40 C37 119.40(13) . .

loop_
_geom_bond_atom_site_label_1
_geom_bond_atom_site_label_2
_geom_bond_distance
_geom_bond_site_symmetry_2
S1 C1 1.7490(14) .
S1 C3 1.7362(16) .
S2 C1 1.7496(14) .
S2 C2 1.7410(16) .
C1 C1 1.358(3) 2_665
C2 H2 0.9400 .
C2 C3 1.322(2) .
C3 H3 0.9400 .
Cl1 C5 1.7019(14) .
Cl2 C6 1.7021(15) .
O1 C4 1.2139(17) .
C4 C5 1.481(2) .
C4 C6 1.487(2) 2_565
C5 C6 1.3438(19) .
C6 C4 1.487(2) 2_565
S3 C7 1.7352(15) .
S3 C8 1.7248(17) .
S4 C7 1.7325(16) .
S4 C9 1.7255(15) .
C7 C7 1.367(3) 2_656
C8 H8 0.9400 .
C8 C9 1.330(2) .
C9 H9 0.9400 .
Cl3 C11 1.7091(14) .
Cl4 C12 1.7066(14) .
O2 C10 1.2257(17) .
C10 C11 1.467(2) .
C10 C12 1.471(2) 2_756
C11 C12 1.3530(19) .
C12 C10 1.471(2) 2_756
N1 C13 1.326(2) .
N1 C24 1.345(2) .
N2 C13 1.331(2) .
N2 C21 1.341(2) .
C13 H13 0.9400 .
C14 H14 0.9400 .
C14 C15 1.349(2) .
C14 C21 1.433(2) .
C15 H15 0.9400 .
C15 C22 1.439(2) .
C16 H16 0.9400 .
C16 C17 1.390(2) .
C16 C22 1.390(2) .
C17 H17 0.9400 .
C17 C18 1.383(3) .
C18 H18 0.9400 .
C18 C23 1.392(2) .
C19 H19 0.9400 .
C19 C20 1.351(2) .
C19 C23 1.433(2) .
C20 H20 0.9400 .
C20 C24 1.432(2) .
C21 C25 1.4116(19) .
C22 C26 1.413(2) .
C23 C26 1.412(2) .
C24 C25 1.4083(19) .
C25 C26 1.410(2) .
N3 C27 1.330(3) .
N3 C38 1.347(2) .
N4 C27 1.327(3) .
N4 C35 1.347(2) .
C27 H27 0.9400 .
C28 H28 0.9400 .
C28 C29 1.341(3) .
C28 C35 1.432(3) .
C29 H29 0.9400 .
C29 C36 1.428(2) .
C30 H30 0.9400 .
C30 C31 1.371(3) .
C30 C36 1.398(2) .
C31 H31 0.9400 .
C31 C32 1.376(3) .
C32 H32 0.9400 .
C32 C37 1.397(2) .
C33 H33 0.9400 .
C33 C34 1.349(3) .
C33 C37 1.431(2) .
C34 H34 0.9400 .
C34 C38 1.427(2) .
C35 C39 1.404(2) .
C36 C40 1.412(2) .
C37 C40 1.4113(19) .
C38 C39 1.407(2) .
C39 C40 1.4100(19) .

loop_
_geom_torsion_atom_site_label_1
_geom_torsion_atom_site_label_2
_geom_torsion_atom_site_label_3
_geom_torsion_atom_site_label_4
_geom_torsion
_geom_torsion_site_symmetry_1
_geom_torsion_site_symmetry_4
S2 C2 C3 S1 -0.10(19) . .
C1 S1 C3 C2 -0.61(15) . .
C1 S2 C2 C3 0.76(14) . .
C2 S2 C1 S1 -1.14(10) . .
C2 S2 C1 C1 178.50(18) . 2_665
C3 S1 C1 S2 1.09(10) . .
C3 S1 C1 C1 -178.55(18) . 2_665
Cl1 C5 C6 Cl2 -1.00(19) . .
Cl1 C5 C6 C4 176.99(11) . 2_565
O1 C4 C5 Cl1 4.2(2) . .
O1 C4 C5 C6 -176.08(15) . .
C4 C5 C6 Cl2 179.34(11) . .
C4 C5 C6 C4 -2.7(2) . 2_565
C6 C4 C5 Cl1 -177.15(10) 2_565 .
C6 C4 C5 C6 2.5(2) 2_565 .
S3 C8 C9 S4 -0.54(19) . .
C7 S3 C8 C9 0.00(16) . .
C7 S4 C9 C8 0.78(16) . .
C8 S3 C7 S4 0.53(13) . .
C8 S3 C7 C7 179.8(2) . 2_656
C9 S4 C7 S3 -0.75(13) . .
C9 S4 C7 C7 180.0(2) . 2_656
Cl3 C11 C12 Cl4 -0.7(2) . .
Cl3 C11 C12 C10 177.37(11) . 2_756
O2 C10 C11 Cl3 3.7(2) . .
O2 C10 C11 C12 -176.26(15) . .
C10 C11 C12 Cl4 179.26(12) . .
C10 C11 C12 C10 -2.7(3) . 2_756
C12 C10 C11 Cl3 -177.52(11) 2_756 .
C12 C10 C11 C12 2.5(2) 2_756 .
N1 C24 C25 C21 0.0(2) . .
N1 C24 C25 C26 179.75(13) . .
N2 C21 C25 C24 -0.2(2) . .
N2 C21 C25 C26 -179.95(13) . .
C13 N1 C24 C20 -179.82(15) . .
C13 N1 C24 C25 0.4(2) . .
C13 N2 C21 C14 -179.68(15) . .
C13 N2 C21 C25 0.0(2) . .
C14 C15 C22 C16 -178.03(15) . .
C14 C15 C22 C26 0.6(2) . .
C14 C21 C25 C24 179.44(13) . .
C14 C21 C25 C26 -0.3(2) . .
C15 C14 C21 N2 179.49(15) . .
C15 C14 C21 C25 -0.2(2) . .
C15 C22 C26 C23 179.92(13) . .
C15 C22 C26 C25 -1.02(19) . .
C16 C17 C18 C23 -1.4(3) . .
C16 C22 C26 C23 -1.4(2) . .
C16 C22 C26 C25 177.64(13) . .
C17 C16 C22 C15 -179.49(15) . .
C17 C16 C22 C26 1.9(2) . .
C17 C18 C23 C19 -177.37(15) . .
C17 C18 C23 C26 1.9(2) . .
C18 C23 C26 C22 -0.4(2) . .
C18 C23 C26 C25 -179.52(13) . .
C19 C20 C24 N1 -179.98(15) . .
C19 C20 C24 C25 -0.2(2) . .
C19 C23 C26 C22 178.82(13) . .
C19 C23 C26 C25 -0.2(2) . .
C20 C19 C23 C18 179.26(15) . .
C20 C19 C23 C26 0.0(2) . .
C20 C24 C25 C21 -179.76(13) . .
C20 C24 C25 C26 0.0(2) . .
C21 N2 C13 N1 0.6(3) . .
C21 C14 C15 C22 0.0(2) . .
C21 C25 C26 C22 0.9(2) . .
C21 C25 C26 C23 179.97(12) . .
C22 C16 C17 C18 -0.5(2) . .
C23 C19 C20 C24 0.2(2) . .
C24 N1 C13 N2 -0.7(3) . .
C24 C25 C26 C22 -178.83(12) . .
C24 C25 C26 C23 0.2(2) . .
N3 C38 C39 C35 0.1(2) . .
N3 C38 C39 C40 -179.15(13) . .
N4 C35 C39 C38 -0.1(2) . .
N4 C35 C39 C40 179.20(14) . .
C27 N3 C38 C34 -179.48(15) . .
C27 N3 C38 C39 0.3(2) . .
C27 N4 C35 C28 179.43(15) . .
C27 N4 C35 C39 -0.4(2) . .
C28 C29 C36 C30 178.53(16) . .
C28 C29 C36 C40 -1.0(2) . .
C28 C35 C39 C38 -179.89(14) . .
C28 C35 C39 C40 -0.6(2) . .
C29 C28 C35 N4 -178.91(16) . .
C29 C28 C35 C39 0.9(2) . .
C29 C36 C40 C37 -179.74(13) . .
C29 C36 C40 C39 1.3(2) . .
C30 C31 C32 C37 0.7(3) . .
C30 C36 C40 C37 0.7(2) . .
C30 C36 C40 C39 -178.29(13) . .
C31 C30 C36 C29 -179.49(17) . .
C31 C30 C36 C40 0.1(2) . .
C31 C32 C37 C33 178.93(17) . .
C31 C32 C37 C40 0.1(3) . .
C32 C37 C40 C36 -0.7(2) . .
C32 C37 C40 C39 178.21(14) . .
C33 C34 C38 N3 179.65(15) . .
C33 C34 C38 C39 -0.1(2) . .
C33 C37 C40 C36 -179.65(13) . .
C33 C37 C40 C39 -0.7(2) . .
C34 C33 C37 C32 -177.64(16) . .
C34 C33 C37 C40 1.2(2) . .
C34 C38 C39 C35 179.91(13) . .
C34 C38 C39 C40 0.6(2) . .
C35 N4 C27 N3 0.9(3) . .
C35 C28 C29 C36 -0.1(3) . .
C35 C39 C40 C36 -0.5(2) . .
C35 C39 C40 C37 -179.47(13) . .
C36 C30 C31 C32 -0.8(3) . .
C37 C33 C34 C38 -0.8(2) . .
C38 N3 C27 N4 -0.9(3) . .
C38 C39 C40 C36 178.77(13) . .
C38 C39 C40 C37 -0.20(19) . .
